data_1570391
loop_
_publ_author_name
'Marrett, Joseph M.'
'Titi, Hatem M.'
'Teoh, Yong'
'Fri&#x161;&#x10d;i&#x107;, Tomislav'

_publ_section_title
;
 Supramolecular "baking powder": a hexameric halogen-bonded phosphonium
 salt cage encapsulates and functionalises small-molecule carbonyl
 compounds.
;
_journal_issue 1
_journal_name_full 'Chemical science'
_journal_page_first 298
_journal_page_last 306
_journal_paper_doi 10.1039/d2sc04615f
_journal_volume 15
_journal_year 2023
_chemical_formula_sum 'C19 H16 Br3 P'
_chemical_formula_weight 515.02
_chemical_name_systematic '(dibromomethyl)(triphenyl)phosphanium bromide'
_space_group_crystal_system monoclinic
_space_group_IT_number 15
_space_group_name_Hall '-C 2yc'
_space_group_name_H-M_alt 'C 1 2/c 1'
_atom_sites_solution_hydrogens geom
_atom_sites_solution_primary iterative
_atom_sites_solution_secondary difmap
_audit_creation_method SHELXL-2017/1
_audit_update_record
;
2021-11-26 deposited with the CCDC.	2023-11-21 downloaded from the CCDC.
;
_cell_angle_alpha 90
_cell_angle_beta 99.2280(10)
_cell_angle_gamma 90
_cell_formula_units_Z 16
_cell_length_a 17.7546(4)
_cell_length_b 15.5320(3)
_cell_length_c 28.3321(6)
_cell_measurement_reflns_used 6372
_cell_measurement_temperature 180(2)
_cell_measurement_theta_max 72.294
_cell_measurement_theta_min 3.160
_cell_volume 7711.9(3)
_computing_cell_refinement 'Bruker APEX3'
_computing_data_collection 'Bruker APEX3'
_computing_data_reduction 'Bruker APEX3'
_computing_publication_material 'enCIFer 2020.2.0'
_computing_structure_refinement 'SHELXL-2017/1 (Sheldrick, 2017)'
_computing_structure_solution 'SHELXT 2014/5 (Sheldrick, 2014)'
_diffrn_ambient_temperature 180(2)
_diffrn_measured_fraction_theta_full 1.000
_diffrn_measured_fraction_theta_max 0.999
_diffrn_measurement_device_type 'Bruker AXS D8'
_diffrn_measurement_method '\f and \w scans'
_diffrn_radiation_type CuK\a
_diffrn_radiation_wavelength 1.54178
_diffrn_reflns_av_R_equivalents 0.0643
_diffrn_reflns_av_unetI/netI 0.0295
_diffrn_reflns_Laue_measured_fraction_full 1.000
_diffrn_reflns_Laue_measured_fraction_max 0.999
_diffrn_reflns_limit_h_max 20
_diffrn_reflns_limit_h_min -21
_diffrn_reflns_limit_k_max 19
_diffrn_reflns_limit_k_min -12
_diffrn_reflns_limit_l_max 34
_diffrn_reflns_limit_l_min -34
_diffrn_reflns_number 67258
_diffrn_reflns_point_group_measured_fraction_full 1.000
_diffrn_reflns_point_group_measured_fraction_max 0.999
_diffrn_reflns_theta_full 67.679
_diffrn_reflns_theta_max 72.294
_diffrn_reflns_theta_min 3.160
_exptl_absorpt_coefficient_mu 8.506
_exptl_absorpt_correction_T_max 0.7536
_exptl_absorpt_correction_T_min 0.5887
_exptl_absorpt_correction_type multi-scan
_exptl_absorpt_process_details 'Bruker AXScale'
_exptl_crystal_colour colorless
_exptl_crystal_density_diffrn 1.774
_exptl_crystal_density_method 'not measured'
_exptl_crystal_description needle
_exptl_crystal_F_000 4000
_exptl_crystal_size_max 0.050
_exptl_crystal_size_mid 0.035
_exptl_crystal_size_min 0.020
_refine_diff_density_max 0.688
_refine_diff_density_min -0.475
_refine_diff_density_rms 0.100
_refine_ls_extinction_method none
_refine_ls_goodness_of_fit_ref 1.029
_refine_ls_hydrogen_treatment constr
_refine_ls_matrix_type full
_refine_ls_number_parameters 415
_refine_ls_number_reflns 7620
_refine_ls_number_restraints 54
_refine_ls_restrained_S_all 1.027
_refine_ls_R_factor_all 0.0433
_refine_ls_R_factor_gt 0.0328
_refine_ls_shift/su_max 0.002
_refine_ls_shift/su_mean 0.000
_refine_ls_structure_factor_coef Fsqd
_refine_ls_weighting_details 'w=1/[\s^2^(Fo^2^)+(0.0466P)^2^+15.9340P] where P=(Fo^2^+2Fc^2^)/3'
_refine_ls_weighting_scheme calc
_refine_ls_wR_factor_gt 0.0806
_refine_ls_wR_factor_ref 0.0878
_reflns_Friedel_coverage 0.000
_reflns_number_gt 6372
_reflns_number_total 7620
_reflns_threshold_expression 'I > 2\s(I)'
_cod_data_source_file d2sc04615f2.cif
_cod_data_source_block 1
_cod_depositor_comments 'Adding full bibliography for 1570391--1570408.cif.'
_cod_original_sg_symbol_H-M 'C 2/c'
_cod_database_code 1570391
_shelx_shelxl_version_number 2017/1
_shelx_space_group_comment
;
The symmetry employed for this shelxl refinement is uniquely defined
by the following loop, which should always be used as a source of
symmetry information in preference to the above space-group names.
They are only intended as comments.
;
_shelx_estimated_absorpt_t_min 0.676
_shelx_estimated_absorpt_t_max 0.848

loop_
_space_group_symop_operation_xyz
'x, y, z'
'-x, y, -z+1/2'
'x+1/2, y+1/2, z'
'-x+1/2, y+1/2, -z+1/2'
'-x, -y, -z'
'x, -y, z-1/2'
'-x+1/2, -y+1/2, -z'
'x+1/2, -y+1/2, z-1/2'

loop_
_atom_site_label
_atom_site_type_symbol
_atom_site_fract_x
_atom_site_fract_y
_atom_site_fract_z
_atom_site_U_iso_or_equiv
_atom_site_adp_type
_atom_site_occupancy
_atom_site_site_symmetry_order
_atom_site_calc_flag
_atom_site_refinement_flags_posn
_atom_site_refinement_flags_adp
_atom_site_refinement_flags_occupancy
_atom_site_disorder_assembly
_atom_site_disorder_group
P1A P 0.56794(5) 0.22515(5) 0.57403(3) 0.02324(17) Uani 1 1 d . . . . .
C2A C 0.5260(2) 0.1695(2) 0.52077(12) 0.0252(7) Uani 1 1 d . . . . .
C3A C 0.5708(2) 0.1230(2) 0.49383(13) 0.0304(7) Uani 1 1 d . . . . .
H3A H 0.624866 0.124493 0.501529 0.036 Uiso 1 1 calc R U . . .
Br2C Br 0.81613(2) 0.40793(2) 0.71692(2) 0.03356(10) Uani 1 1 d . . . . .
C2B C 0.2861(2) 0.3530(2) 0.37956(13) 0.0287(7) Uani 1 1 d . . . . .
C4A C 0.5354(3) 0.0744(2) 0.45553(14) 0.0365(9) Uani 1 1 d . . . . .
H4A H 0.565751 0.043125 0.436736 0.044 Uiso 1 1 calc R U . . .
Br3C Br 0.15807(2) 0.25177(3) 0.28784(2) 0.04525(12) Uani 1 1 d . . . . .
C3B C 0.2389(2) 0.4239(2) 0.36775(15) 0.0349(8) Uani 1 1 d . . . . .
H3B H 0.226084 0.441578 0.335365 0.042 Uiso 1 1 calc R U . . .
C5A C 0.4572(3) 0.0706(3) 0.44423(15) 0.0405(10) Uani 1 1 d . . . . .
H5A H 0.433911 0.037305 0.417717 0.049 Uiso 1 1 calc R U . . .
Br4C Br 0.25586(2) 0.12511(3) 0.36348(2) 0.03558(10) Uani 1 1 d . . . . .
C4B C 0.2106(3) 0.4684(3) 0.40350(17) 0.0420(10) Uani 1 1 d . . . . .
H4B H 0.178113 0.516723 0.395722 0.050 Uiso 1 1 calc R U . . .
C6A C 0.4126(2) 0.1154(3) 0.47165(14) 0.0372(9) Uani 1 1 d . . . . .
H6A H 0.358589 0.111995 0.464290 0.045 Uiso 1 1 calc R U . . .
C5B C 0.2298(3) 0.4424(3) 0.45047(17) 0.0470(11) Uani 1 1 d . . . . .
H5B H 0.211470 0.473927 0.475007 0.056 Uiso 1 1 calc R U . . .
C7A C 0.4461(2) 0.1651(2) 0.50961(14) 0.0327(8) Uani 1 1 d . . . . .
H7A H 0.415300 0.196334 0.528142 0.039 Uiso 1 1 calc R U . . .
C6B C 0.2752(3) 0.3713(3) 0.46223(15) 0.0484(11) Uani 1 1 d . . . . .
H6B H 0.286714 0.353225 0.494622 0.058 Uiso 1 1 calc R U . . .
C8A C 0.5176(2) 0.3224(2) 0.58149(15) 0.0323(8) Uani 1 1 d . U . . .
C7B C 0.3042(3) 0.3257(3) 0.42695(14) 0.0389(9) Uani 1 1 d . . . . .
H7B H 0.335799 0.276773 0.434953 0.047 Uiso 1 1 calc R U . . .
C9A C 0.4830(2) 0.3691(3) 0.54209(18) 0.0435(10) Uani 1 1 d . U . . .
H9A H 0.482362 0.347939 0.510575 0.052 Uiso 1 1 calc R U . . .
C8B C 0.4160(2) 0.2562(2) 0.35211(13) 0.0298(7) Uani 1 1 d . U . . .
C10A C 0.4489(3) 0.4483(3) 0.5499(2) 0.0585(14) Uani 1 1 d . U . . .
H10A H 0.424444 0.481155 0.523540 0.070 Uiso 1 1 calc R U . . .
C9B C 0.4664(2) 0.3010(3) 0.38634(15) 0.0382(9) Uani 1 1 d . U . . .
H9B H 0.448403 0.346513 0.404001 0.046 Uiso 1 1 calc R U . . .
C11A C 0.4511(3) 0.4784(3) 0.5962(2) 0.0642(16) Uani 1 1 d . U . . .
H11A H 0.427377 0.531693 0.601204 0.077 Uiso 1 1 calc R U . . .
C10B C 0.5429(3) 0.2784(3) 0.39427(17) 0.0461(10) Uani 1 1 d . U . . .
H10B H 0.577589 0.307931 0.417805 0.055 Uiso 1 1 calc R U . . .
C12A C 0.4864(3) 0.4330(3) 0.6344(2) 0.0613(15) Uani 1 1 d . U . . .
H12A H 0.488555 0.455439 0.665795 0.074 Uiso 1 1 calc R U . . .
C11B C 0.5686(2) 0.2134(3) 0.36813(18) 0.0469(11) Uani 1 1 d . U . . .
H11B H 0.621160 0.198619 0.373460 0.056 Uiso 1 1 calc R U . . .
C13A C 0.5193(3) 0.3541(3) 0.62755(18) 0.0490(11) Uani 1 1 d . U . . .
H13A H 0.542901 0.321644 0.654290 0.059 Uiso 1 1 calc R U . . .
C12B C 0.5188(3) 0.1693(3) 0.33420(19) 0.0496(11) Uani 1 1 d . . . . .
H12B H 0.537221 0.124355 0.316353 0.060 Uiso 1 1 calc R U . . .
C14A C 0.5640(2) 0.1562(2) 0.62423(12) 0.0269(7) Uani 1 1 d . . . . .
C13B C 0.4428(2) 0.1901(3) 0.32618(16) 0.0393(9) Uani 1 1 d . . . . .
H13B H 0.408450 0.159392 0.302960 0.047 Uiso 1 1 calc R U . . .
C15A C 0.4934(2) 0.1414(3) 0.63875(16) 0.0432(10) Uani 1 1 d . . . . .
H15A H 0.449052 0.170063 0.623073 0.052 Uiso 1 1 calc R U . . .
C14B C 0.3285(2) 0.3659(2) 0.28271(13) 0.0310(8) Uani 1 1 d . . . . .
C16A C 0.4881(3) 0.0854(3) 0.67572(18) 0.0509(12) Uani 1 1 d . . . . .
H16A H 0.440117 0.075081 0.685453 0.061 Uiso 1 1 calc R U . . .
C15B C 0.3523(2) 0.4502(3) 0.29095(16) 0.0393(9) Uani 1 1 d . . . . .
H15B H 0.358976 0.473095 0.322432 0.047 Uiso 1 1 calc R U . . .
C17A C 0.5530(3) 0.0440(3) 0.69874(15) 0.0393(9) Uani 1 1 d . . . . .
H17A H 0.549262 0.005842 0.724473 0.047 Uiso 1 1 calc R U . . .
C16B C 0.3666(3) 0.5009(3) 0.25316(19) 0.0493(11) Uani 1 1 d . . . . .
H16B H 0.383506 0.558662 0.258411 0.059 Uiso 1 1 calc R U . . .
C18A C 0.6223(2) 0.0576(2) 0.68474(13) 0.0327(8) Uani 1 1 d . . . . .
H18A H 0.666378 0.028970 0.700776 0.039 Uiso 1 1 calc R U . . .
C17B C 0.3556(3) 0.4659(3) 0.20738(17) 0.0475(11) Uani 1 1 d . . . . .
H17B H 0.364578 0.500332 0.181127 0.057 Uiso 1 1 calc R U . . .
C19A C 0.6282(2) 0.1133(2) 0.64695(13) 0.0293(7) Uani 1 1 d . . . . .
H19A H 0.676127 0.121895 0.636800 0.035 Uiso 1 1 calc R U . . .
C18B C 0.3322(3) 0.3829(3) 0.19974(16) 0.0459(10) Uani 1 1 d . . . . .
H18B H 0.324876 0.360124 0.168219 0.055 Uiso 1 1 calc R U . . .
C20A C 0.6667(2) 0.2514(2) 0.57107(12) 0.0254(7) Uani 1 1 d . . . . .
H20A H 0.695335 0.196954 0.567592 0.030 Uiso 1 1 calc R U . . .
C20B C 0.2588(2) 0.2067(2) 0.31215(13) 0.0293(7) Uani 1 1 d . . . . .
H20B H 0.278913 0.176829 0.285488 0.035 Uiso 1 1 calc R U . . .
Br1C Br 0.73757(2) 0.44844(3) 0.43284(2) 0.03263(10) Uani 1 1 d . . . . .
C19B C 0.3192(3) 0.3325(3) 0.23663(15) 0.0406(9) Uani 1 1 d . . . . .
H19B H 0.303735 0.274350 0.230995 0.049 Uiso 1 1 calc R U . . .
Br22 Br 0.71330(2) 0.30982(2) 0.62954(2) 0.03002(9) Uani 1 1 d . . . . .
Br21 Br 0.67439(2) 0.32602(2) 0.51669(2) 0.03143(10) Uani 1 1 d . . . . .
P1B P 0.32186(5) 0.29689(6) 0.33267(3) 0.02603(18) Uani 1 1 d . . . . .

loop_
_atom_site_aniso_label
_atom_site_aniso_U_11
_atom_site_aniso_U_22
_atom_site_aniso_U_33
_atom_site_aniso_U_23
_atom_site_aniso_U_13
_atom_site_aniso_U_12
P1A 0.0237(4) 0.0236(4) 0.0218(4) 0.0002(3) 0.0019(3) 0.0034(3)
C2A 0.0311(18) 0.0234(16) 0.0203(16) 0.0021(12) 0.0015(13) -0.0003(13)
C3A 0.0324(19) 0.0299(18) 0.0280(18) 0.0012(14) 0.0025(14) 0.0033(15)
Br2C 0.0401(2) 0.0341(2) 0.02542(19) -0.00025(14) 0.00201(15) 0.00295(16)
C2B 0.0383(19) 0.0256(17) 0.0231(17) -0.0037(13) 0.0072(14) -0.0005(14)
C4A 0.048(2) 0.0309(19) 0.030(2) -0.0059(15) 0.0071(17) 0.0012(17)
Br3C 0.0324(2) 0.0472(2) 0.0519(3) -0.00058(19) -0.00608(18) 0.00396(18)
C3B 0.041(2) 0.0331(19) 0.032(2) 0.0016(15) 0.0113(16) 0.0039(16)
C5A 0.057(3) 0.0304(19) 0.030(2) -0.0008(15) -0.0049(18) -0.0093(18)
Br4C 0.0400(2) 0.0349(2) 0.0314(2) 0.00272(15) 0.00396(16) -0.00480(16)
C4B 0.048(2) 0.032(2) 0.052(3) -0.0029(17) 0.024(2) 0.0034(17)
C6A 0.034(2) 0.043(2) 0.031(2) 0.0057(16) -0.0068(16) -0.0063(17)
C5B 0.057(3) 0.047(2) 0.040(2) -0.0173(19) 0.020(2) -0.009(2)
C7A 0.0302(19) 0.0341(19) 0.032(2) 0.0012(15) -0.0002(15) 0.0014(15)
C6B 0.059(3) 0.061(3) 0.026(2) -0.0033(19) 0.0079(19) -0.007(2)
C8A 0.0258(17) 0.0264(17) 0.045(2) -0.0051(15) 0.0065(15) 0.0048(14)
C7B 0.050(2) 0.039(2) 0.0269(19) 0.0014(16) 0.0041(17) 0.0058(18)
C9A 0.037(2) 0.031(2) 0.062(3) 0.0067(19) 0.0039(19) 0.0037(16)
C8B 0.0297(18) 0.0297(18) 0.0291(18) 0.0040(14) 0.0019(14) 0.0006(14)
C10A 0.037(2) 0.038(2) 0.097(4) 0.015(3) 0.004(2) 0.0107(19)
C9B 0.041(2) 0.039(2) 0.032(2) 0.0013(16) -0.0032(17) 0.0010(17)
C11A 0.038(2) 0.039(2) 0.114(5) -0.027(3) 0.007(3) 0.007(2)
C10B 0.037(2) 0.046(2) 0.049(3) 0.008(2) -0.0102(19) -0.0050(18)
C12A 0.037(2) 0.057(3) 0.089(4) -0.038(3) 0.006(2) 0.010(2)
C11B 0.028(2) 0.047(2) 0.065(3) 0.013(2) 0.0044(19) 0.0037(18)
C13A 0.039(2) 0.052(3) 0.056(3) -0.020(2) 0.006(2) 0.0087(19)
C12B 0.038(2) 0.055(3) 0.058(3) -0.007(2) 0.013(2) 0.009(2)
C14A 0.0303(18) 0.0286(17) 0.0223(16) 0.0003(13) 0.0060(14) -0.0001(14)
C13B 0.034(2) 0.045(2) 0.039(2) -0.0080(17) 0.0068(17) 0.0003(17)
C15A 0.029(2) 0.062(3) 0.040(2) 0.016(2) 0.0077(17) 0.0059(18)
C14B 0.0280(18) 0.0349(19) 0.0299(19) 0.0086(15) 0.0045(14) 0.0033(14)
C16A 0.036(2) 0.070(3) 0.050(3) 0.022(2) 0.018(2) 0.004(2)
C15B 0.043(2) 0.038(2) 0.040(2) 0.0032(17) 0.0144(18) -0.0005(17)
C17A 0.049(2) 0.041(2) 0.030(2) 0.0084(16) 0.0129(17) 0.0030(18)
C16B 0.053(3) 0.037(2) 0.062(3) 0.012(2) 0.023(2) -0.0015(19)
C18A 0.037(2) 0.0345(19) 0.0270(18) 0.0057(15) 0.0065(15) 0.0071(16)
C17B 0.039(2) 0.062(3) 0.043(2) 0.024(2) 0.0117(19) 0.013(2)
C19A 0.0309(18) 0.0310(17) 0.0276(18) 0.0016(14) 0.0100(14) 0.0059(14)
C18B 0.045(2) 0.056(3) 0.036(2) 0.0096(19) 0.0028(18) 0.001(2)
C20A 0.0275(17) 0.0274(16) 0.0206(16) 0.0017(13) 0.0020(13) 0.0002(13)
C20B 0.0291(18) 0.0319(18) 0.0265(18) -0.0003(14) 0.0030(14) 0.0008(14)
Br1C 0.0354(2) 0.0375(2) 0.02541(18) 0.00166(14) 0.00638(15) 0.00995(16)
C19B 0.046(2) 0.044(2) 0.030(2) -0.0021(17) 0.0023(17) 0.0003(18)
Br22 0.02948(19) 0.03232(19) 0.02665(19) -0.00115(14) -0.00045(14) -0.00176(14)
Br21 0.0354(2) 0.03255(19) 0.02656(19) 0.00365(14) 0.00569(15) -0.00116(15)
P1B 0.0295(4) 0.0273(4) 0.0208(4) -0.0002(3) 0.0025(3) 0.0021(3)

loop_
_atom_type_symbol
_atom_type_description
_atom_type_scat_dispersion_real
_atom_type_scat_dispersion_imag
_atom_type_scat_source
C C 0.0181 0.0091 'International Tables Vol C Tables 4.2.6.8 and 6.1.1.4'
Br Br -0.6763 1.2805 'International Tables Vol C Tables 4.2.6.8 and 6.1.1.4'
P P 0.2955 0.4335 'International Tables Vol C Tables 4.2.6.8 and 6.1.1.4'
H H 0.0000 0.0000 'International Tables Vol C Tables 4.2.6.8 and 6.1.1.4'

loop_
_geom_angle_atom_site_label_1
_geom_angle_atom_site_label_2
_geom_angle_atom_site_label_3
_geom_angle
_geom_angle_site_symmetry_1
_geom_angle_site_symmetry_3
_geom_angle_publ_flag
C8A P1A C14A 109.19(18) . . ?
C8A P1A C2A 111.06(17) . . ?
C14A P1A C2A 108.41(16) . . ?
C8A P1A C20A 108.68(17) . . ?
C14A P1A C20A 109.41(16) . . ?
C2A P1A C20A 110.08(16) . . ?
C3A C2A C7A 119.9(3) . . ?
C3A C2A P1A 121.0(3) . . ?
C7A C2A P1A 118.7(3) . . ?
C4A C3A C2A 119.0(4) . . ?
C3B C2B C7B 120.6(3) . . ?
C3B C2B P1B 118.6(3) . . ?
C7B C2B P1B 120.8(3) . . ?
C5A C4A C3A 121.3(4) . . ?
C4B C3B C2B 119.6(4) . . ?
C4A C5A C6A 119.6(4) . . ?
C5B C4B C3B 119.7(4) . . ?
C7A C6A C5A 120.4(4) . . ?
C6B C5B C4B 120.9(4) . . ?
C6A C7A C2A 119.8(4) . . ?
C5B C6B C7B 120.3(4) . . ?
C9A C8A C13A 120.6(4) . . ?
C9A C8A P1A 120.8(3) . . ?
C13A C8A P1A 118.4(3) . . ?
C6B C7B C2B 118.9(4) . . ?
C8A C9A C10A 118.5(5) . . ?
C13B C8B C9B 120.1(4) . . ?
C13B C8B P1B 118.7(3) . . ?
C9B C8B P1B 120.0(3) . . ?
C11A C10A C9A 119.8(5) . . ?
C10B C9B C8B 119.2(4) . . ?
C12A C11A C10A 121.2(4) . . ?
C11B C10B C9B 120.0(4) . . ?
C11A C12A C13A 119.9(5) . . ?
C10B C11B C12B 120.7(4) . . ?
C12A C13A C8A 119.9(5) . . ?
C13B C12B C11B 120.1(4) . . ?
C19A C14A C15A 119.6(3) . . ?
C19A C14A P1A 121.5(3) . . ?
C15A C14A P1A 118.8(3) . . ?
C12B C13B C8B 119.8(4) . . ?
C16A C15A C14A 120.0(4) . . ?
C15B C14B C19B 119.9(4) . . ?
C15B C14B P1B 119.2(3) . . ?
C19B C14B P1B 120.4(3) . . ?
C15A C16A C17A 119.9(4) . . ?
C14B C15B C16B 119.8(4) . . ?
C18A C17A C16A 120.7(4) . . ?
C15B C16B C17B 118.9(4) . . ?
C17A C18A C19A 120.0(4) . . ?
C18B C17B C16B 120.8(4) . . ?
C14A C19A C18A 119.8(3) . . ?
C19B C18B C17B 120.7(4) . . ?
P1A C20A Br21 111.13(17) . . ?
P1A C20A Br22 110.25(18) . . ?
Br21 C20A Br22 108.71(16) . . ?
P1B C20B Br4C 110.56(18) . . ?
P1B C20B Br3C 108.57(18) . . ?
Br4C C20B Br3C 111.65(18) . . ?
C18B C19B C14B 120.0(4) . . ?
C2B P1B C8B 111.65(18) . . ?
C2B P1B C14B 111.76(18) . . ?
C8B P1B C14B 106.13(17) . . ?
C2B P1B C20B 109.73(18) . . ?
C8B P1B C20B 108.73(17) . . ?
C14B P1B C20B 108.72(17) . . ?

loop_
_geom_bond_atom_site_label_1
_geom_bond_atom_site_label_2
_geom_bond_distance
_geom_bond_site_symmetry_2
_geom_bond_publ_flag
P1A C8A 1.785(4) . ?
P1A C14A 1.791(4) . ?
P1A C2A 1.794(3) . ?
P1A C20A 1.816(4) . ?
C2A C3A 1.390(5) . ?
C2A C7A 1.404(5) . ?
C3A C4A 1.387(5) . ?
C2B C3B 1.392(5) . ?
C2B C7B 1.396(5) . ?
C2B P1B 1.788(4) . ?
C4A C5A 1.375(6) . ?
Br3C C20B 1.941(4) . ?
C3B C4B 1.386(6) . ?
C5A C6A 1.383(6) . ?
Br4C C20B 1.936(4) . ?
C4B C5B 1.380(7) . ?
C6A C7A 1.379(5) . ?
C5B C6B 1.376(7) . ?
C6B C7B 1.389(6) . ?
C8A C9A 1.389(6) . ?
C8A C13A 1.391(6) . ?
C9A C10A 1.403(6) . ?
C8B C13B 1.389(6) . ?
C8B C9B 1.395(5) . ?
C8B P1B 1.790(4) . ?
C10A C11A 1.386(9) . ?
C9B C10B 1.387(6) . ?
C11A C12A 1.359(9) . ?
C10B C11B 1.373(7) . ?
C12A C13A 1.384(6) . ?
C11B C12B 1.379(7) . ?
C12B C13B 1.371(6) . ?
C14A C19A 1.386(5) . ?
C14A C15A 1.400(5) . ?
C15A C16A 1.376(6) . ?
C14B C15B 1.384(6) . ?
C14B C19B 1.390(6) . ?
C14B P1B 1.794(4) . ?
C16A C17A 1.388(6) . ?
C15B C16B 1.385(6) . ?
C17A C18A 1.368(6) . ?
C16B C17B 1.391(7) . ?
C18A C19A 1.394(5) . ?
C17B C18B 1.361(7) . ?
C18B C19B 1.355(6) . ?
C20A Br21 1.950(3) . ?
C20A Br22 1.952(3) . ?
C20B P1B 1.830(4) . ?
